data_1504649
loop_
_publ_author_name
'Gaddam, Vikram'
'Nagarajan, Rajagopal'

_publ_section_title
;
 An Efficient, one-pot synthesis of isomeric ellipticine derivatives
 through intramolecular imino-Diels-Alder reaction
;
_journal_coden_ASTM ORLEF7
_journal_issue 10
_journal_name_full 'Organic Letters'
_journal_page_first 1975
_journal_page_last 1978
_journal_paper_doi 10.1021/ol800497u
_journal_volume 10
_journal_year 2008
_chemical_formula_moiety 'C29 H28 Cl N3'
_chemical_formula_sum 'C29 H28 Cl N3'
_chemical_formula_weight 453.99
_chemical_name_systematic
; 
 cis-9-chloro-5-ethyl-11,16,16-trimethyl-5,8,8a,15,15a,16-hexahydrobenzo[5',6']
 pyrrolizino[2',1':5,6]pyrido[2,3-c]carbazole 
;
_space_group_IT_number 15
_symmetry_cell_setting monoclinic
_symmetry_space_group_name_Hall '-C 2yc'
_symmetry_space_group_name_H-M 'C 1 2/c 1'
_atom_sites_solution_hydrogens geom
_atom_sites_solution_primary direct
_atom_sites_solution_secondary difmap
_audit_creation_method SHELXL-97
_cell_angle_alpha 90.00
_cell_angle_beta 100.722(9)
_cell_angle_gamma 90.00
_cell_formula_units_Z 8
_cell_length_a 21.572(12)
_cell_length_b 10.274(5)
_cell_length_c 21.695(12)
_cell_measurement_reflns_used 4180
_cell_measurement_temperature 298(2)
_cell_measurement_theta_max 25.76
_cell_measurement_theta_min 2.33
_cell_volume 4724(4)
_computing_cell_refinement 'Bruker SMART'
_computing_data_collection 'Bruker SMART'
_computing_data_reduction 'Bruker SAINT'
_computing_molecular_graphics 'Bruker SHELXTL'
_computing_publication_material 'Bruker SHELXTL'
_computing_structure_refinement 'SHELXL-97 (Sheldrick, 1997)'
_computing_structure_solution 'SHELXS-97 (Sheldrick, 1990)'
_diffrn_ambient_temperature 298(2)
_diffrn_measured_fraction_theta_full 0.971
_diffrn_measured_fraction_theta_max 0.971
_diffrn_measurement_device_type 'CCD area detector'
_diffrn_measurement_method 'phi and omega scans'
_diffrn_radiation_monochromator graphite
_diffrn_radiation_source 'fine-focus sealed tube'
_diffrn_radiation_type MoK\a
_diffrn_radiation_wavelength 0.71073
_diffrn_reflns_av_R_equivalents 0.0368
_diffrn_reflns_av_sigmaI/netI 0.0606
_diffrn_reflns_limit_h_max 25
_diffrn_reflns_limit_h_min -25
_diffrn_reflns_limit_k_max 12
_diffrn_reflns_limit_k_min -9
_diffrn_reflns_limit_l_max 25
_diffrn_reflns_limit_l_min -25
_diffrn_reflns_number 10664
_diffrn_reflns_theta_full 25.00
_diffrn_reflns_theta_max 25.00
_diffrn_reflns_theta_min 1.91
_exptl_absorpt_coefficient_mu 0.184
_exptl_absorpt_correction_T_max 0.9854
_exptl_absorpt_correction_T_min 0.9300
_exptl_absorpt_correction_type multi-scan
_exptl_absorpt_process_details sadabs
_exptl_crystal_colour Yellow
_exptl_crystal_density_diffrn 1.277
_exptl_crystal_density_method 'not measured'
_exptl_crystal_description Block
_exptl_crystal_F_000 1920
_exptl_crystal_size_max 0.40
_exptl_crystal_size_mid 0.32
_exptl_crystal_size_min 0.08
_refine_diff_density_max 0.170
_refine_diff_density_min -0.193
_refine_diff_density_rms 0.042
_refine_ls_extinction_method none
_refine_ls_goodness_of_fit_ref 1.023
_refine_ls_hydrogen_treatment mixed
_refine_ls_matrix_type full
_refine_ls_number_parameters 306
_refine_ls_number_reflns 4045
_refine_ls_number_restraints 0
_refine_ls_restrained_S_all 1.023
_refine_ls_R_factor_all 0.1083
_refine_ls_R_factor_gt 0.0793
_refine_ls_shift/su_max 0.001
_refine_ls_shift/su_mean 0.000
_refine_ls_structure_factor_coef Fsqd
_refine_ls_weighting_details 'calc w=1/[\s^2^(Fo^2^)+(0.0618P)^2^+1.0122P] where P=(Fo^2^+2Fc^2^)/3'
_refine_ls_weighting_scheme calc
_refine_ls_wR_factor_gt 0.1158
_refine_ls_wR_factor_ref 0.1264
_reflns_number_gt 2803
_reflns_number_total 4045
_reflns_threshold_expression >2sigma(I)
_cod_data_source_file ol800497u-file006.cif
_cod_data_source_block rn51_
_cod_depositor_comments
;
The following automatic conversions were performed:

'_symmetry_cell_setting' value 'Monoclinic' changed to 'monoclinic'
according to /home/saulius/struct/CIF-dictionaries/cif_core.dic
dictionary named 'cif_core.dic' version 2.4.1 from 2010-06-29.

Automatic conversion script
Id: cif_fix_values 1715 2011-07-08 13:25:40Z adriana 

 Updated bibliographic information.

 Antanas Vaitkus,
 2019-09-22
;
_cod_original_cell_volume 4725(4)
_cod_original_sg_symbol_H-M C2/c
_cod_database_code 1504649

loop_
_symmetry_equiv_pos_as_xyz
'x, y, z'
'-x, y, -z+1/2'
'x+1/2, y+1/2, z'
'-x+1/2, y+1/2, -z+1/2'
'-x, -y, -z'
'x, -y, z-1/2'
'-x+1/2, -y+1/2, -z'
'x+1/2, -y+1/2, z-1/2'

loop_
_atom_site_label
_atom_site_type_symbol
_atom_site_fract_x
_atom_site_fract_y
_atom_site_fract_z
_atom_site_U_iso_or_equiv
_atom_site_adp_type
_atom_site_occupancy
_atom_site_symmetry_multiplicity
_atom_site_calc_flag
_atom_site_refinement_flags
Cl1 Cl 1.09259(4) -0.20809(7) 0.24809(3) 0.0767(3) Uani 1 1 d .
N1 N 0.80673(8) 0.49506(18) 0.13274(10) 0.0526(5) Uani 1 1 d .
N2 N 0.96774(9) 0.07386(19) 0.15729(10) 0.0502(5) Uani 1 1 d .
H2 H 0.9549(11) 0.013(2) 0.1764(12) 0.059(8) Uiso 1 1 d .
N3 N 1.07431(8) -0.01035(17) 0.09310(9) 0.0467(5) Uani 1 1 d .
C1 C 1.06717(10) -0.0266(2) 0.15418(11) 0.0436(5) Uani 1 1 d .
C2 C 1.09034(10) -0.1444(2) 0.17460(11) 0.0462(6) Uani 1 1 d .
C3 C 1.11409(9) -0.2057(2) 0.12425(11) 0.0439(6) Uani 1 1 d .
C4 C 1.14613(10) -0.3217(2) 0.11825(12) 0.0516(6) Uani 1 1 d .
H4 H 1.1534 -0.3806 0.1513 0.062 Uiso 1 1 calc R
C5 C 1.16698(11) -0.3489(2) 0.06325(13) 0.0550(7) Uani 1 1 d .
C6 C 1.20221(14) -0.4728(3) 0.05552(15) 0.0833(9) Uani 1 1 d .
H6A H 1.2421 -0.4519 0.0445 0.125 Uiso 1 1 calc R
H6B H 1.1779 -0.5247 0.0229 0.125 Uiso 1 1 calc R
H6C H 1.2090 -0.5206 0.0942 0.125 Uiso 1 1 calc R
C7 C 1.15512(11) -0.2592(3) 0.01357(13) 0.0601(7) Uani 1 1 d .
H7 H 1.1693 -0.2783 -0.0233 0.072 Uiso 1 1 calc R
C8 C 1.12337(11) -0.1447(2) 0.01736(12) 0.0534(6) Uani 1 1 d .
H8 H 1.1158 -0.0868 -0.0161 0.064 Uiso 1 1 calc R
C9 C 1.10289(9) -0.1186(2) 0.07326(11) 0.0438(6) Uani 1 1 d .
C10 C 1.05224(11) 0.1157(2) 0.06751(10) 0.0463(6) Uani 1 1 d .
H10A H 1.0100 0.1103 0.0427 0.056 Uiso 1 1 calc R
H10B H 1.0805 0.1526 0.0422 0.056 Uiso 1 1 calc R
C11 C 1.05343(10) 0.1940(2) 0.12843(10) 0.0420(5) Uani 1 1 d .
H11 H 1.0978 0.2157 0.1443 0.050 Uiso 1 1 calc R
C12 C 1.03530(10) 0.0918(2) 0.17359(11) 0.0440(5) Uani 1 1 d .
H12 H 1.0497 0.1144 0.2178 0.053 Uiso 1 1 calc R
C13 C 1.01654(10) 0.32342(19) 0.12589(10) 0.0406(5) Uani 1 1 d .
C14 C 1.01648(11) 0.3839(2) 0.06113(11) 0.0527(6) Uani 1 1 d .
H14A H 0.9958 0.3260 0.0291 0.079 Uiso 1 1 calc R
H14B H 1.0592 0.3980 0.0558 0.079 Uiso 1 1 calc R
H14C H 0.9944 0.4655 0.0580 0.079 Uiso 1 1 calc R
C15 C 1.05248(11) 0.4081(2) 0.17965(12) 0.0543(6) Uani 1 1 d .
H15A H 1.0285 0.4853 0.1838 0.081 Uiso 1 1 calc R
H15B H 1.0928 0.4320 0.1704 0.081 Uiso 1 1 calc R
H15C H 1.0585 0.3598 0.2182 0.081 Uiso 1 1 calc R
C16 C 0.94926(10) 0.30579(19) 0.13767(10) 0.0392(5) Uani 1 1 d .
C17 C 0.92864(10) 0.1837(2) 0.15431(10) 0.0407(5) Uani 1 1 d .
C18 C 0.86755(11) 0.1642(2) 0.16535(11) 0.0482(6) Uani 1 1 d .
H18 H 0.8559 0.0817 0.1768 0.058 Uiso 1 1 calc R
C19 C 0.82455(11) 0.2624(2) 0.15983(12) 0.0528(6) Uani 1 1 d .
H19 H 0.7838 0.2482 0.1667 0.063 Uiso 1 1 calc R
C20 C 0.84370(10) 0.3847(2) 0.14349(11) 0.0444(6) Uani 1 1 d .
C21 C 0.74392(11) 0.5090(3) 0.14659(14) 0.0699(8) Uani 1 1 d .
H21A H 0.7219 0.4265 0.1391 0.084 Uiso 1 1 calc R
H21B H 0.7208 0.5727 0.1183 0.084 Uiso 1 1 calc R
C22 C 0.74425(16) 0.5506(4) 0.21277(18) 0.1187(14) Uani 1 1 d .
H22A H 0.7637 0.4842 0.2410 0.178 Uiso 1 1 calc R
H22B H 0.7017 0.5640 0.2186 0.178 Uiso 1 1 calc R
H22C H 0.7676 0.6302 0.2211 0.178 Uiso 1 1 calc R
C23 C 0.84340(10) 0.5950(2) 0.11728(11) 0.0487(6) Uani 1 1 d .
C24 C 0.82490(12) 0.7222(2) 0.10198(12) 0.0593(7) Uani 1 1 d .
H24 H 0.7835 0.7488 0.1010 0.071 Uiso 1 1 calc R
C25 C 0.86932(13) 0.8073(2) 0.08838(12) 0.0609(7) Uani 1 1 d .
H25 H 0.8578 0.8923 0.0766 0.073 Uiso 1 1 calc R
C26 C 0.93114(12) 0.7682(2) 0.09194(12) 0.0547(6) Uani 1 1 d .
H26 H 0.9609 0.8283 0.0840 0.066 Uiso 1 1 calc R
C27 C 0.94942(11) 0.6432(2) 0.10692(11) 0.0472(6) Uani 1 1 d .
H27 H 0.9914 0.6196 0.1094 0.057 Uiso 1 1 calc R
C28 C 0.90557(10) 0.5498(2) 0.11867(10) 0.0417(5) Uani 1 1 d .
C29 C 0.90542(9) 0.4104(2) 0.13374(10) 0.0396(5) Uani 1 1 d .

loop_
_atom_site_aniso_label
_atom_site_aniso_U_11
_atom_site_aniso_U_22
_atom_site_aniso_U_33
_atom_site_aniso_U_23
_atom_site_aniso_U_13
_atom_site_aniso_U_12
Cl1 0.1180(6) 0.0638(5) 0.0540(5) 0.0211(4) 0.0308(4) 0.0189(4)
N1 0.0441(11) 0.0495(12) 0.0653(15) -0.0010(10) 0.0131(9) -0.0035(9)
N2 0.0593(13) 0.0381(11) 0.0587(15) 0.0080(10) 0.0254(10) -0.0058(10)
N3 0.0576(12) 0.0455(11) 0.0381(13) 0.0043(9) 0.0120(9) 0.0055(9)
C1 0.0514(13) 0.0461(14) 0.0347(15) 0.0025(11) 0.0115(10) -0.0025(11)
C2 0.0515(13) 0.0441(13) 0.0440(16) 0.0071(12) 0.0112(10) -0.0022(11)
C3 0.0400(12) 0.0449(13) 0.0459(16) 0.0005(12) 0.0055(10) -0.0055(10)
C4 0.0484(13) 0.0445(14) 0.0606(18) 0.0022(13) 0.0070(12) -0.0037(11)
C5 0.0499(14) 0.0502(15) 0.0640(19) -0.0148(14) 0.0084(12) -0.0030(11)
C6 0.086(2) 0.0684(19) 0.097(3) -0.0155(18) 0.0212(17) 0.0143(16)
C7 0.0592(15) 0.0699(18) 0.0518(18) -0.0163(15) 0.0122(12) -0.0012(13)
C8 0.0569(14) 0.0612(16) 0.0424(16) -0.0044(12) 0.0103(11) 0.0007(12)
C9 0.0414(12) 0.0465(13) 0.0430(15) -0.0031(12) 0.0066(10) -0.0032(10)
C10 0.0540(13) 0.0500(14) 0.0366(14) 0.0066(11) 0.0124(10) 0.0019(11)
C11 0.0451(12) 0.0451(13) 0.0370(14) 0.0038(11) 0.0105(10) -0.0033(10)
C12 0.0554(13) 0.0440(13) 0.0339(14) 0.0033(11) 0.0120(10) -0.0034(11)
C13 0.0455(12) 0.0390(12) 0.0389(14) 0.0027(11) 0.0118(10) -0.0070(10)
C14 0.0625(15) 0.0494(14) 0.0515(17) 0.0098(12) 0.0242(12) 0.0012(12)
C15 0.0567(14) 0.0496(15) 0.0563(18) -0.0038(12) 0.0095(12) -0.0120(11)
C16 0.0476(12) 0.0393(12) 0.0312(13) -0.0015(10) 0.0091(9) -0.0063(10)
C17 0.0511(13) 0.0383(13) 0.0346(13) -0.0015(10) 0.0131(10) -0.0046(10)
C18 0.0568(14) 0.0416(13) 0.0496(16) 0.0013(11) 0.0186(11) -0.0137(11)
C19 0.0460(13) 0.0563(15) 0.0589(18) -0.0026(13) 0.0167(11) -0.0120(12)
C20 0.0445(12) 0.0457(14) 0.0433(15) -0.0021(11) 0.0090(10) -0.0035(11)
C21 0.0414(14) 0.0684(17) 0.100(3) -0.0020(17) 0.0130(14) -0.0023(12)
C22 0.086(2) 0.161(4) 0.124(4) -0.046(3) 0.057(2) -0.017(2)
C23 0.0517(13) 0.0466(14) 0.0474(16) -0.0029(12) 0.0083(11) -0.0019(11)
C24 0.0577(15) 0.0534(16) 0.066(2) -0.0021(13) 0.0083(13) 0.0077(13)
C25 0.0811(19) 0.0422(14) 0.0587(19) 0.0033(13) 0.0116(14) 0.0054(13)
C26 0.0721(17) 0.0435(14) 0.0509(17) 0.0009(12) 0.0175(12) -0.0081(12)
C27 0.0567(14) 0.0433(14) 0.0432(15) -0.0021(11) 0.0136(11) -0.0041(11)
C28 0.0504(13) 0.0419(13) 0.0338(14) -0.0043(10) 0.0102(10) -0.0044(10)
C29 0.0474(12) 0.0399(13) 0.0322(14) -0.0019(10) 0.0090(9) -0.0074(10)

loop_
_atom_type_symbol
_atom_type_description
_atom_type_scat_dispersion_real
_atom_type_scat_dispersion_imag
_atom_type_scat_source
C C 0.0033 0.0000 'International Tables Vol C Tables 4.2.6.8 and 6.1.1.4'
H H 0.0000 0.0000 'International Tables Vol C Tables 4.2.6.8 and 6.1.1.4'
N N 0.0061 0.0000 'International Tables Vol C Tables 4.2.6.8 and 6.1.1.4'
Cl Cl 0.1484 0.0000 'International Tables Vol C Tables 4.2.6.8 and 6.1.1.4'

loop_
_geom_angle_atom_site_label_1
_geom_angle_atom_site_label_2
_geom_angle_atom_site_label_3
_geom_angle
C23 N1 C20 108.30(18)
C23 N1 C21 125.4(2)
C20 N1 C21 125.39(19)
C17 N2 C12 118.60(18)
C17 N2 H2 112.0(17)
C12 N2 H2 113.0(17)
C1 N3 C9 109.92(18)
C1 N3 C10 112.92(18)
C9 N3 C10 137.1(2)
C2 C1 N3 108.90(19)
C2 C1 C12 142.8(2)
N3 C1 C12 108.25(18)
C1 C2 C3 107.8(2)
C1 C2 Cl1 126.19(19)
C3 C2 Cl1 125.96(18)
C4 C3 C9 119.0(2)
C4 C3 C2 134.3(2)
C9 C3 C2 106.6(2)
C5 C4 C3 120.0(2)
C5 C4 H4 120.0
C3 C4 H4 120.0
C4 C5 C7 119.2(2)
C4 C5 C6 121.3(3)
C7 C5 C6 119.5(2)
C5 C6 H6A 109.5
C5 C6 H6B 109.5
H6A C6 H6B 109.5
C5 C6 H6C 109.5
H6A C6 H6C 109.5
H6B C6 H6C 109.5
C8 C7 C5 122.6(2)
C8 C7 H7 118.7
C5 C7 H7 118.7
C7 C8 C9 117.4(2)
C7 C8 H8 121.3
C9 C8 H8 121.3
N3 C9 C8 131.4(2)
N3 C9 C3 106.8(2)
C8 C9 C3 121.7(2)
N3 C10 C11 100.68(17)
N3 C10 H10A 111.6
C11 C10 H10A 111.6
N3 C10 H10B 111.6
C11 C10 H10B 111.6
H10A C10 H10B 109.4
C12 C11 C10 102.94(17)
C12 C11 C13 114.87(17)
C10 C11 C13 119.46(18)
C12 C11 H11 106.2
C10 C11 H11 106.2
C13 C11 H11 106.2
N2 C12 C1 108.84(18)
N2 C12 C11 107.19(18)
C1 C12 C11 101.04(17)
N2 C12 H12 113.0
C1 C12 H12 113.0
C11 C12 H12 113.0
C16 C13 C14 111.16(17)
C16 C13 C15 107.42(18)
C14 C13 C15 112.20(18)
C16 C13 C11 112.97(16)
C14 C13 C11 107.06(17)
C15 C13 C11 105.99(18)
C13 C14 H14A 109.5
C13 C14 H14B 109.5
H14A C14 H14B 109.5
C13 C14 H14C 109.5
H14A C14 H14C 109.5
H14B C14 H14C 109.5
C13 C15 H15A 109.5
C13 C15 H15B 109.5
H15A C15 H15B 109.5
C13 C15 H15C 109.5
H15A C15 H15C 109.5
H15B C15 H15C 109.5
C17 C16 C29 116.88(19)
C17 C16 C13 120.38(18)
C29 C16 C13 122.73(18)
C18 C17 C16 121.9(2)
C18 C17 N2 117.02(19)
C16 C17 N2 121.01(19)
C19 C18 C17 121.8(2)
C19 C18 H18 119.1
C17 C18 H18 119.1
C18 C19 C20 117.6(2)
C18 C19 H19 121.2
C20 C19 H19 121.2
N1 C20 C19 126.6(2)
N1 C20 C29 110.62(19)
C19 C20 C29 122.8(2)
N1 C21 C22 112.9(2)
N1 C21 H21A 109.0
C22 C21 H21A 109.0
N1 C21 H21B 109.0
C22 C21 H21B 109.0
H21A C21 H21B 107.8
C21 C22 H22A 109.5
C21 C22 H22B 109.5
H22A C22 H22B 109.5
C21 C22 H22C 109.5
H22A C22 H22C 109.5
H22B C22 H22C 109.5
N1 C23 C24 127.5(2)
N1 C23 C28 109.6(2)
C24 C23 C28 122.9(2)
C25 C24 C23 118.1(2)
C25 C24 H24 121.0
C23 C24 H24 121.0
C24 C25 C26 120.6(2)
C24 C25 H25 119.7
C26 C25 H25 119.7
C27 C26 C25 121.3(2)
C27 C26 H26 119.3
C25 C26 H26 119.3
C26 C27 C28 120.8(2)
C26 C27 H27 119.6
C28 C27 H27 119.6
C27 C28 C23 116.1(2)
C27 C28 C29 137.4(2)
C23 C28 C29 106.49(18)
C20 C29 C16 118.98(19)
C20 C29 C28 104.89(18)
C16 C29 C28 136.08(19)

loop_
_geom_bond_atom_site_label_1
_geom_bond_atom_site_label_2
_geom_bond_distance
Cl1 C2 1.716(2)
N1 C23 1.375(3)
N1 C20 1.381(3)
N1 C21 1.448(3)
N2 C17 1.403(3)
N2 C12 1.446(3)
N2 H2 0.82(2)
N3 C1 1.372(3)
N3 C9 1.378(3)
N3 C10 1.454(3)
C1 C2 1.353(3)
C1 C12 1.495(3)
C2 C3 1.436(3)
C3 C4 1.395(3)
C3 C9 1.409(3)
C4 C5 1.380(3)
C4 H4 0.9300
C5 C7 1.405(4)
C5 C6 1.508(3)
C6 H6A 0.9600
C6 H6B 0.9600
C6 H6C 0.9600
C7 C8 1.372(3)
C7 H7 0.9300
C8 C9 1.392(3)
C8 H8 0.9300
C10 C11 1.544(3)
C10 H10A 0.9700
C10 H10B 0.9700
C11 C12 1.536(3)
C11 C13 1.545(3)
C11 H11 0.9800
C12 H12 0.9800
C13 C16 1.530(3)
C13 C14 1.536(3)
C13 C15 1.544(3)
C14 H14A 0.9600
C14 H14B 0.9600
C14 H14C 0.9600
C15 H15A 0.9600
C15 H15B 0.9600
C15 H15C 0.9600
C16 C17 1.400(3)
C16 C29 1.424(3)
C17 C18 1.397(3)
C18 C19 1.361(3)
C18 H18 0.9300
C19 C20 1.389(3)
C19 H19 0.9300
C20 C29 1.411(3)
C21 C22 1.497(4)
C21 H21A 0.9700
C21 H21B 0.9700
C22 H22A 0.9600
C22 H22B 0.9600
C22 H22C 0.9600
C23 C24 1.388(3)
C23 C28 1.414(3)
C24 C25 1.369(3)
C24 H24 0.9300
C25 C26 1.381(3)
C25 H25 0.9300
C26 C27 1.365(3)
C26 H26 0.9300
C27 C28 1.404(3)
C27 H27 0.9300
C28 C29 1.469(3)
